data_1526837
loop_
_publ_author_name
'Leclaire, A.'
'Marsh, R.E.'
'Borel, M.M.'
'Guesdon, A.'

_publ_section_title
;
 Revised space groups for three molybdenum(V) phosphate compounds
;
_journal_name_full 'Journal of Solid State Chemistry'
_journal_page_first 7
_journal_page_last 9
_journal_volume 159
_journal_year 2001
_chemical_formula_sum 'Mo4 O22 P4 Rb3'
_chemical_name_systematic 'Rb3 O2 (Mo O)4 (P O4)4'
_space_group_IT_number 96
_symmetry_space_group_name_Hall 'P 4nw 2abw'
_symmetry_space_group_name_H-M 'P 43 21 2'
_cell_angle_alpha 90
_cell_angle_beta 90
_cell_angle_gamma 90
_cell_formula_units_Z 4
_cell_length_a 10.057
_cell_length_b 10.057
_cell_length_c 19.227
_cell_volume 1944.681
_citation_journal_id_ASTM JSSCBI
_cod_data_source_file Leclaire_JSSCBI_2001_1599.cif
_cod_data_source_block Mo4O22P4Rb3
_cod_database_code 1526837

loop_
_symmetry_equiv_pos_as_xyz
x,y,z
-y+1/2,x+1/2,z+3/4
-x,-y,z+1/2
y+1/2,-x+1/2,z+1/4
x+1/2,-y+1/2,-z+1/4
y,x,-z
-x+1/2,y+1/2,-z+3/4
-y,-x,-z+1/2

loop_
_atom_site_label
_atom_site_type_symbol
_atom_site_fract_x
_atom_site_fract_y
_atom_site_fract_z
_atom_site_occupancy
_atom_site_U_iso_or_equiv
O9 O-2 0.3544 0.7464 0.1137 1 0.0
Rb2 Rb+1 0.2918 0.7082 0.25 1 0.0
O2 O-2 0.121 0.4772 0.0368 1 0.0
O5 O-2 0.8281 0.2663 0.1074 1 0.0
Mo2 Mo+5 0.2446 0.6056 0.0637 1 0.0
O4 O-2 0.8604 0.4518 -0.0096 1 0.0
O6 O-2 -0.0906 0.5154 0.1274 1 0.0
Mo1 Mo+5 -0.0162 0.3643 0.0603 1 0.0
O11 O-2 0.0951 0.684 0.1376 1 0.0
O8 O-2 0.1574 0.7403 0.0003 1 0.0
P2 P+5 -0.0446 0.6455 0.16 1 0.0
O3 O-2 0.097 0.3166 0.1448 1 0.0
Rb1 Rb+1 0.6123 0.4948 0.1265 1 0.0
O10 O-2 0.2922 0.4814 0.1466 1 0.0
O7 O-2 0.3726 0.5652 0.0128 1 0.0
P1 P+5 0.2387 0.3443 0.1696 1 0.0
O1 O-2 0.0234 0.2294 0.0136 1 0.0
